data_2233640
loop_
_publ_author_name
'Kang, Sung Kwon'
'Cho, Nam Sook'
'Jeon, Min Kyeong'

_publ_section_title
;
 Ethyl <i>N</i>-[(benzyloxy)thiocarbonyl]carbamate
;
_journal_coeditor_code TK5038
_journal_issue 2
_journal_name_full 'Acta Crystallographica Section E'
_journal_page_first o300
_journal_paper_doi 10.1107/S1600536811055942
_journal_volume 68
_journal_year 2012
_chemical_formula_iupac 'C11 H13 N O3 S'
_chemical_formula_moiety 'C11 H13 N O3 S'
_chemical_formula_sum 'C11 H13 N O3 S'
_chemical_formula_weight 239.28
_chemical_name_systematic
;
Ethyl <i>N</i>-[(benzyloxy)thiocarbonyl]carbamate
;
_space_group_IT_number 2
_symmetry_cell_setting triclinic
_symmetry_space_group_name_Hall '-P 1'
_symmetry_space_group_name_H-M 'P -1'
_atom_sites_solution_hydrogens geom
_atom_sites_solution_primary direct
_atom_sites_solution_secondary difmap
_audit_creation_method 'WinGX routine CIF_UPDATE'
_cell_angle_alpha 87.451(13)
_cell_angle_beta 80.725(17)
_cell_angle_gamma 77.324(18)
_cell_formula_units_Z 2
_cell_length_a 6.608(4)
_cell_length_b 7.963(7)
_cell_length_c 12.369(6)
_cell_measurement_reflns_used 3416
_cell_measurement_temperature 296(2)
_cell_measurement_theta_max 27.46
_cell_measurement_theta_min 2.62
_cell_volume 626.7(7)
_computing_cell_refinement 'SAINT (Bruker, 2002)'
_computing_data_collection 'SMART (Bruker, 2002)'
_computing_data_reduction 'SAINT (Bruker, 2002)'
_computing_molecular_graphics 'ORTEP-3 (Farrugia, 1997)'
_computing_publication_material 'WinGX (Farrugia, 1999)'
_computing_structure_refinement 'SHELXL97 (Sheldrick, 2008)'
_computing_structure_solution 'SHELXS97 (Sheldrick, 2008)'
_diffrn_ambient_temperature 296(2)
_diffrn_measured_fraction_theta_full 0.995
_diffrn_measured_fraction_theta_max 0.995
_diffrn_measurement_device_type 'Bruker SMART CCD area-detector'
_diffrn_measurement_method '\f and \w scans'
_diffrn_radiation_monochromator graphite
_diffrn_radiation_type MoK\a
_diffrn_radiation_wavelength 0.71073
_diffrn_reflns_av_R_equivalents 0.0543
_diffrn_reflns_limit_h_max 8
_diffrn_reflns_limit_h_min -8
_diffrn_reflns_limit_k_max 10
_diffrn_reflns_limit_k_min -10
_diffrn_reflns_limit_l_max 16
_diffrn_reflns_limit_l_min -16
_diffrn_reflns_number 13629
_diffrn_reflns_theta_full 27.74
_diffrn_reflns_theta_max 27.74
_diffrn_reflns_theta_min 1.67
_exptl_absorpt_coefficient_mu 0.25
_exptl_absorpt_correction_T_max 0.956
_exptl_absorpt_correction_T_min 0.927
_exptl_absorpt_correction_type multi-scan
_exptl_absorpt_process_details '(SADABS; Bruker, 2002)'
_exptl_crystal_colour colourless
_exptl_crystal_density_diffrn 1.268
_exptl_crystal_density_method 'not measured'
_exptl_crystal_description block
_exptl_crystal_F_000 252
_exptl_crystal_size_max 0.26
_exptl_crystal_size_mid 0.24
_exptl_crystal_size_min 0.15
_refine_diff_density_max 0.214
_refine_diff_density_min -0.195
_refine_ls_extinction_method none
_refine_ls_goodness_of_fit_ref 1.015
_refine_ls_hydrogen_treatment mixed
_refine_ls_matrix_type full
_refine_ls_number_parameters 149
_refine_ls_number_reflns 2930
_refine_ls_number_restraints 0
_refine_ls_restrained_S_all 1.015
_refine_ls_R_factor_all 0.0507
_refine_ls_R_factor_gt 0.0364
_refine_ls_shift/su_max 0.001
_refine_ls_shift/su_mean 0
_refine_ls_structure_factor_coef Fsqd
_refine_ls_weighting_details 'calc w=1/[\s^2^(Fo^2^)+(0.0609P)^2^] where P=(Fo^2^+2Fc^2^)/3'
_refine_ls_weighting_scheme calc
_refine_ls_wR_factor_ref 0.106
_reflns_number_gt 2143
_reflns_number_total 2930
_reflns_threshold_expression I>2\s(I)
_cod_data_source_file tk5038.cif
_cod_data_source_block I
_cod_database_code 2233640
_cod_database_fobs_code 2233640

loop_
_symmetry_equiv_pos_as_xyz
'x, y, z'
'-x, -y, -z'

loop_
_atom_site_type_symbol
_atom_site_label
_atom_site_fract_x
_atom_site_fract_y
_atom_site_fract_z
_atom_site_U_iso_or_equiv
_atom_site_adp_type
_atom_site_calc_flag
_atom_site_refinement_flags
_atom_site_occupancy
C C1 0.2095(2) 0.85565(18) 0.30806(11) 0.0469(3) Uani d . 1
C C2 0.0200(2) 0.9802(2) 0.33462(13) 0.0618(4) Uani d . 1
H H2 -0.0073 1.0385 0.4007 0.074 Uiso calc R 1
C C3 -0.1272(2) 1.0161(2) 0.26156(15) 0.0694(5) Uani d . 1
H H3 -0.2525 1.0962 0.2802 0.083 Uiso calc R 1
C C4 -0.0860(2) 0.9320(2) 0.16136(15) 0.0686(5) Uani d . 1
H H4 -0.184 0.9554 0.1135 0.082 Uiso calc R 1
C C5 0.1039(2) 0.8120(2) 0.13283(14) 0.0638(4) Uani d . 1
H H5 0.1332 0.7582 0.0651 0.077 Uiso calc R 1
C C6 0.2500(2) 0.7728(2) 0.20631(13) 0.0546(4) Uani d . 1
H H6 0.3741 0.6915 0.1875 0.065 Uiso calc R 1
C C7 0.3573(2) 0.8143(2) 0.39377(12) 0.0578(4) Uani d . 1
H H7A 0.3882 0.9193 0.4172 0.069 Uiso calc R 1
H H7B 0.292 0.7591 0.4573 0.069 Uiso calc R 1
O O8 0.55155(14) 0.69857(13) 0.34312(7) 0.0515(3) Uani d . 1
C C9 0.6988(2) 0.63279(18) 0.40536(11) 0.0444(3) Uani d . 1
S S10 0.68670(6) 0.67360(6) 0.53914(3) 0.05991(16) Uani d . 1
N N11 0.87013(18) 0.52354(16) 0.34747(9) 0.0497(3) Uani d . 1
H H11 0.976(3) 0.484(2) 0.3762(15) 0.070(5) Uiso d . 1
C C12 0.9048(2) 0.47201(19) 0.23650(11) 0.0467(3) Uani d . 1
O O13 0.77902(16) 0.49923(16) 0.17264(8) 0.0646(3) Uani d . 1
O O14 1.10760(14) 0.38449(13) 0.21449(7) 0.0534(3) Uani d . 1
C C15 1.1791(2) 0.3185(2) 0.10216(12) 0.0613(4) Uani d . 1
H H15A 1.1634 0.4125 0.0494 0.074 Uiso calc R 1
H H15B 1.097 0.2379 0.0865 0.074 Uiso calc R 1
C C16 1.4076(3) 0.2296(3) 0.09575(16) 0.0833(6) Uani d . 1
H H16A 1.4598 0.1837 0.0237 0.125 Uiso calc R 1
H H16B 1.4209 0.1377 0.1488 0.125 Uiso calc R 1
H H16C 1.4872 0.3109 0.1107 0.125 Uiso calc R 1

loop_
_atom_site_aniso_label
_atom_site_aniso_U_11
_atom_site_aniso_U_22
_atom_site_aniso_U_33
_atom_site_aniso_U_12
_atom_site_aniso_U_13
_atom_site_aniso_U_23
C1 0.0442(7) 0.0508(8) 0.0428(7) -0.0034(6) -0.0082(6) 0.0039(6)
C2 0.0559(9) 0.0692(10) 0.0497(8) 0.0089(7) -0.0075(7) 0.0005(7)
C3 0.0467(8) 0.0775(11) 0.0721(11) 0.0127(8) -0.0126(8) 0.0073(9)
C4 0.0535(8) 0.0833(12) 0.0692(11) -0.0047(8) -0.0263(8) 0.0083(9)
C5 0.0608(9) 0.0748(11) 0.0571(9) -0.0073(8) -0.0218(7) -0.0050(8)
C6 0.0459(7) 0.0597(9) 0.0561(9) -0.0007(6) -0.0152(6) -0.0059(7)
C7 0.0519(8) 0.0648(9) 0.0479(8) 0.0117(7) -0.0128(6) -0.0089(7)
O8 0.0445(5) 0.0661(6) 0.0383(5) 0.0052(4) -0.0127(4) -0.0044(4)
C9 0.0422(7) 0.0515(8) 0.0388(7) -0.0043(6) -0.0118(5) -0.0008(6)
S10 0.0581(2) 0.0760(3) 0.0394(2) 0.00832(19) -0.01693(16) -0.01291(18)
N11 0.0424(6) 0.0670(8) 0.0363(6) 0.0024(6) -0.0146(5) -0.0053(5)
C12 0.0438(7) 0.0568(8) 0.0384(7) -0.0040(6) -0.0112(5) -0.0031(6)
O13 0.0510(6) 0.0927(8) 0.0468(6) 0.0035(5) -0.0210(5) -0.0135(6)
O14 0.0451(5) 0.0698(7) 0.0399(5) 0.0050(5) -0.0115(4) -0.0113(5)
C15 0.0581(8) 0.0785(11) 0.0414(8) 0.0012(8) -0.0092(7) -0.0127(7)
C16 0.0579(9) 0.1058(15) 0.0729(12) 0.0090(10) -0.0010(9) -0.0257(11)

loop_
_atom_type_symbol
_atom_type_description
_atom_type_scat_dispersion_real
_atom_type_scat_dispersion_imag
_atom_type_scat_source
C C 0.0033 0.0016 'International Tables Vol C Tables 4.2.6.8 and 6.1.1.4'
H H 0 0 'International Tables Vol C Tables 4.2.6.8 and 6.1.1.4'
N N 0.0061 0.0033 'International Tables Vol C Tables 4.2.6.8 and 6.1.1.4'
O O 0.0106 0.006 'International Tables Vol C Tables 4.2.6.8 and 6.1.1.4'
S S 0.1246 0.1234 'International Tables Vol C Tables 4.2.6.8 and 6.1.1.4'

loop_
_geom_angle_atom_site_label_1
_geom_angle_atom_site_label_2
_geom_angle_atom_site_label_3
_geom_angle
C6 C1 C2 118.77(13)
C6 C1 C7 123.26(12)
C2 C1 C7 117.95(13)
C3 C2 C1 120.36(15)
C3 C2 H2 119.8
C1 C2 H2 119.8
C4 C3 C2 120.30(14)
C4 C3 H3 119.9
C2 C3 H3 119.9
C3 C4 C5 119.82(15)
C3 C4 H4 120.1
C5 C4 H4 120.1
C4 C5 C6 120.23(16)
C4 C5 H5 119.9
C6 C5 H5 119.9
C1 C6 C5 120.47(13)
C1 C6 H6 119.8
C5 C6 H6 119.8
O8 C7 C1 107.80(12)
O8 C7 H7A 110.1
C1 C7 H7A 110.1
O8 C7 H7B 110.1
C1 C7 H7B 110.1
H7A C7 H7B 108.5
C9 O8 C7 118.80(11)
O8 C9 N11 112.36(12)
O8 C9 S10 125.94(10)
N11 C9 S10 121.70(10)
C9 N11 C12 129.29(11)
C9 N11 H11 120.3(13)
C12 N11 H11 110.2(13)
O13 C12 O14 126.01(13)
O13 C12 N11 127.36(12)
O14 C12 N11 106.63(11)
C12 O14 C15 116.03(10)
O14 C15 C16 106.93(13)
O14 C15 H15A 110.3
C16 C15 H15A 110.3
O14 C15 H15B 110.3
C16 C15 H15B 110.3
H15A C15 H15B 108.6
C15 C16 H16A 109.5
C15 C16 H16B 109.5
H16A C16 H16B 109.5
C15 C16 H16C 109.5
H16A C16 H16C 109.5
H16B C16 H16C 109.5

loop_
_geom_bond_atom_site_label_1
_geom_bond_atom_site_label_2
_geom_bond_distance
C1 C6 1.407(2)
C1 C2 1.418(2)
C1 C7 1.532(2)
C2 C3 1.408(2)
C2 H2 0.93
C3 C4 1.394(2)
C3 H3 0.93
C4 C5 1.405(2)
C4 H4 0.93
C5 C6 1.407(2)
C5 H5 0.93
C6 H6 0.93
C7 O8 1.4708(17)
C7 H7A 0.97
C7 H7B 0.97
O8 C9 1.3402(16)
C9 N11 1.3830(18)
C9 S10 1.6864(16)
N11 C12 1.4186(18)
N11 H11 0.83(2)
C12 O13 1.2160(17)
C12 O14 1.3586(17)
O14 C15 1.4745(17)
C15 C16 1.512(2)
C15 H15A 0.97
C15 H15B 0.97
C16 H16A 0.96
C16 H16B 0.96
C16 H16C 0.96

loop_
_geom_hbond_atom_site_label_D
_geom_hbond_atom_site_label_H
_geom_hbond_atom_site_label_A
_geom_hbond_site_symmetry_A
_geom_hbond_distance_DH
_geom_hbond_distance_HA
_geom_hbond_distance_DA
_geom_hbond_angle_DHA
N11 H11 S10 2_766 0.83(2) 2.66(2) 3.481(2) 174.3(17)

loop_
_cod_related_entry_id
_cod_related_entry_database
_cod_related_entry_code
1 ChemSpider 30657448
